data_1551112
loop_
_publ_author_name
'Ji, Li'
'Liu, Jia-Shuai'
'Wang, Xiao-Yan'
'Li, Jun-Fang'
'Chen, Zhou'
'Liao, Saihu'
'Sun, Xiu-Li'
'Tang, Yong'

_publ_section_title
;
 An efficient and mild route to highly fluorinated polyolefins via
 copolymerization of ethylene and 5-perfluoroalkylnorbornenes
;
_journal_issue 26
_journal_name_full 'Polymer Chemistry'
_journal_page_first 3604
_journal_paper_doi 10.1039/C9PY00009G
_journal_volume 10
_journal_year 2019
_chemical_formula_sum 'C20 H16 Cl3 F6 N O S Ti'
_chemical_formula_weight 586.65
_space_group_IT_number 14
_space_group_name_Hall '-P 2ybc'
_space_group_name_H-M_alt 'P 1 21/c 1'
_symmetry_cell_setting monoclinic
_symmetry_space_group_name_Hall '-P 2ybc'
_symmetry_space_group_name_H-M 'P 1 21/c 1'
_atom_sites_solution_hydrogens geom
_atom_sites_solution_primary direct
_atom_sites_solution_secondary difmap
_audit_creation_method SHELXL-97
_audit_update_record
;
2018-12-27 deposited with the CCDC.    2019-05-20 downloaded from the CCDC.
;
_cell_angle_alpha 90.00
_cell_angle_beta 96.356(4)
_cell_angle_gamma 90.00
_cell_formula_units_Z 4
_cell_length_a 7.0364(16)
_cell_length_b 21.638(5)
_cell_length_c 15.514(3)
_cell_measurement_reflns_used 3848
_cell_measurement_temperature 133(2)
_cell_measurement_theta_max 27.14
_cell_measurement_theta_min 2.30
_cell_volume 2347.5(9)
_computing_cell_refinement 'Bruker SAINT'
_computing_data_collection 'Bruker APEX2'
_computing_data_reduction 'Bruker SAINT'
_computing_molecular_graphics 'Bruker SHELXTL'
_computing_publication_material 'Bruker SHELXTL'
_computing_structure_refinement 'SHELXL-97 (Sheldrick, 2008)'
_computing_structure_solution 'SHELXS-97 (Sheldrick, 2008)'
_diffrn_ambient_temperature 133(2)
_diffrn_measured_fraction_theta_full 0.998
_diffrn_measured_fraction_theta_max 0.998
_diffrn_measurement_device_type 'Bruker APEX-II CCD'
_diffrn_measurement_method '\f and \w scans'
_diffrn_radiation_monochromator graphite
_diffrn_radiation_source 'fine-focus sealed tube'
_diffrn_radiation_type MoK\a
_diffrn_radiation_wavelength 0.71073
_diffrn_reflns_av_R_equivalents 0.0680
_diffrn_reflns_av_sigmaI/netI 0.0653
_diffrn_reflns_limit_h_max 8
_diffrn_reflns_limit_h_min -8
_diffrn_reflns_limit_k_max 26
_diffrn_reflns_limit_k_min -27
_diffrn_reflns_limit_l_max 16
_diffrn_reflns_limit_l_min -19
_diffrn_reflns_number 17123
_diffrn_reflns_theta_full 27.00
_diffrn_reflns_theta_max 27.00
_diffrn_reflns_theta_min 1.62
_exptl_absorpt_coefficient_mu 0.857
_exptl_absorpt_correction_T_max 0.9831
_exptl_absorpt_correction_T_min 0.8144
_exptl_absorpt_correction_type multi-scan
_exptl_absorpt_process_details sadabs
_exptl_crystal_colour red
_exptl_crystal_density_diffrn 1.660
_exptl_crystal_density_method 'not measured'
_exptl_crystal_description prism
_exptl_crystal_F_000 1176
_exptl_crystal_size_max 0.25
_exptl_crystal_size_mid 0.04
_exptl_crystal_size_min 0.02
_refine_diff_density_max 0.829
_refine_diff_density_min -0.473
_refine_diff_density_rms 0.111
_refine_ls_extinction_method none
_refine_ls_goodness_of_fit_ref 1.059
_refine_ls_hydrogen_treatment constr
_refine_ls_matrix_type full
_refine_ls_number_parameters 326
_refine_ls_number_reflns 5092
_refine_ls_number_restraints 30
_refine_ls_restrained_S_all 1.068
_refine_ls_R_factor_all 0.0859
_refine_ls_R_factor_gt 0.0641
_refine_ls_shift/su_max 0.001
_refine_ls_shift/su_mean 0.000
_refine_ls_structure_factor_coef Fsqd
_refine_ls_weighting_details 'calc w=1/[\s^2^(Fo^2^)+(0.0680P)^2^+8.5363P] where P=(Fo^2^+2Fc^2^)/3'
_refine_ls_weighting_scheme calc
_refine_ls_wR_factor_gt 0.1556
_refine_ls_wR_factor_ref 0.1663
_reflns_number_gt 3962
_reflns_number_total 5092
_reflns_threshold_expression >2sigma(I)
_cod_data_source_file c9py00009g2.cif
_cod_data_source_block mo_dm11665_0m
_cod_depositor_comments
;
The following automatic conversions were performed:

'_symmetry_cell_setting' value 'Monoclinic' changed to 'monoclinic'
according to
/home/data/users/saulius/crontab/automatic-downloads/rss-feeds/RSC/lib/dictionaries/cif_core.dic
dictionary named 'cif_core.dic' version 2.4.2 from 2011-04-26.

Automatic conversion script
Id: cif_fix_values 4973 2017-02-22 13:04:09Z antanas 

 Adding full bibliography for 1551112--1551113.cif.
;
_cod_original_cell_volume 2347.6(9)
_cod_original_sg_symbol_H-M P2(1)/c
_cod_database_code 1551112

loop_
_symmetry_equiv_pos_as_xyz
'x, y, z'
'-x, y+1/2, -z+1/2'
'-x, -y, -z'
'x, -y-1/2, z-1/2'

loop_
_atom_site_label
_atom_site_type_symbol
_atom_site_fract_x
_atom_site_fract_y
_atom_site_fract_z
_atom_site_U_iso_or_equiv
_atom_site_adp_type
_atom_site_occupancy
_atom_site_symmetry_multiplicity
_atom_site_calc_flag
_atom_site_refinement_flags
_atom_site_disorder_assembly
_atom_site_disorder_group
Ti1 Ti 0.31473(11) 0.63362(4) 0.83193(5) 0.0163(2) Uani 1 1 d . . .
N1 N 0.5573(5) 0.64870(17) 0.9258(2) 0.0159(7) Uani 1 1 d . . .
O1 O 0.2189(4) 0.70099(14) 0.8817(2) 0.0205(7) Uani 1 1 d . . .
S1 S 0.50672(15) 0.53669(5) 0.80430(8) 0.0222(3) Uani 1 1 d . . .
F1 F -0.477(2) 0.9137(7) 0.9496(12) 0.085(4) Uani 0.50 1 d PU A 1
F2 F -0.285(2) 0.9630(6) 0.8820(8) 0.091(4) Uani 0.50 1 d PU A 1
F3 F -0.267(4) 0.9691(12) 1.0167(11) 0.058(4) Uani 0.50 1 d PU A 1
F1' F -0.473(2) 0.9057(7) 0.9987(9) 0.068(4) Uani 0.50 1 d PU A 2
F2' F -0.4057(17) 0.9329(5) 0.8754(7) 0.066(3) Uani 0.50 1 d PU A 2
F3' F -0.268(4) 0.9753(11) 0.9880(13) 0.059(5) Uani 0.50 1 d PU A 2
F4 F 1.3129(4) 0.60026(15) 1.2127(2) 0.0363(8) Uani 1 1 d . . .
F5 F 1.2780(4) 0.68094(14) 1.2902(2) 0.0349(7) Uani 1 1 d . . .
F6 F 1.1490(4) 0.59473(14) 1.32084(18) 0.0321(7) Uani 1 1 d . . .
C1 C 0.2449(6) 0.7325(2) 0.9551(3) 0.0167(8) Uani 1 1 d . . .
C2 C 0.3957(6) 0.7197(2) 1.0144(3) 0.0200(9) Uani 1 1 d . . .
H2 H 0.4003 0.7390 1.0696 0.024 Uiso 1 1 calc R . .
C3 C 0.5503(6) 0.6783(2) 0.9991(3) 0.0164(9) Uani 1 1 d . . .
C4 C 0.7359(6) 0.6178(2) 0.9066(3) 0.0206(9) Uani 1 1 d . . .
H4A H 0.8352 0.6231 0.9565 0.025 Uiso 1 1 calc R . .
H4B H 0.7827 0.6375 0.8554 0.025 Uiso 1 1 calc R . .
C5 C 0.7028(7) 0.5494(2) 0.8891(3) 0.0251(10) Uani 1 1 d . . .
H5A H 0.6736 0.5287 0.9430 0.030 Uiso 1 1 calc R . .
H5B H 0.8209 0.5307 0.8714 0.030 Uiso 1 1 calc R . .
C6 C 0.6195(7) 0.5472(2) 0.7070(3) 0.0286(11) Uani 1 1 d . . .
H6A H 0.6998 0.5843 0.7126 0.043 Uiso 1 1 calc R . .
H6B H 0.5214 0.5520 0.6575 0.043 Uiso 1 1 calc R . .
H6C H 0.6990 0.5111 0.6978 0.043 Uiso 1 1 calc R . .
C7 C 0.0979(6) 0.7808(2) 0.9607(3) 0.0194(9) Uani 1 1 d . . .
C8 C 0.1301(7) 0.8317(2) 1.0161(3) 0.0230(10) Uani 1 1 d . . .
H8 H 0.2443 0.8345 1.0547 0.028 Uiso 1 1 calc R . .
C9 C -0.0070(7) 0.8782(2) 1.0140(3) 0.0272(11) Uani 1 1 d . . .
H9 H 0.0134 0.9128 1.0517 0.033 Uiso 1 1 calc R . .
C10 C -0.1712(7) 0.8745(2) 0.9578(3) 0.0263(10) Uani 1 1 d . A .
C11 C -0.2078(7) 0.8232(2) 0.9037(3) 0.0253(10) Uani 1 1 d . . .
H11 H -0.3248 0.8198 0.8671 0.030 Uiso 1 1 calc R . .
C12 C -0.0704(6) 0.7775(2) 0.9045(3) 0.0206(9) Uani 1 1 d . . .
H12 H -0.0911 0.7433 0.8662 0.025 Uiso 1 1 calc R . .
C13 C -0.3151(10) 0.9254(3) 0.9529(4) 0.0459(16) Uani 1 1 d . . .
C14 C 0.7052(6) 0.6698(2) 1.0721(3) 0.0172(9) Uani 1 1 d . . .
C15 C 0.8219(6) 0.7185(2) 1.1045(3) 0.0182(9) Uani 1 1 d . . .
H15 H 0.7961 0.7595 1.0845 0.022 Uiso 1 1 calc R . .
C16 C 0.9763(6) 0.7067(2) 1.1663(3) 0.0191(9) Uani 1 1 d . . .
H16 H 1.0581 0.7394 1.1879 0.023 Uiso 1 1 calc R . .
C17 C 1.0102(6) 0.6471(2) 1.1960(3) 0.0189(9) Uani 1 1 d . . .
C18 C 0.8868(7) 0.5991(2) 1.1687(3) 0.0233(10) Uani 1 1 d . . .
H18 H 0.9060 0.5588 1.1924 0.028 Uiso 1 1 calc R . .
C19 C 0.7351(7) 0.6113(2) 1.1062(3) 0.0245(10) Uani 1 1 d . . .
H19 H 0.6503 0.5788 1.0864 0.029 Uiso 1 1 calc R . .
C20 C 1.1856(7) 0.6313(2) 1.2548(3) 0.0239(10) Uani 1 1 d . . .
Cl1 Cl 0.47561(17) 0.68760(5) 0.73424(7) 0.0251(3) Uani 1 1 d . . .
Cl2 Cl 0.08060(18) 0.60175(7) 0.73033(8) 0.0373(3) Uani 1 1 d . . .
Cl3 Cl 0.21833(15) 0.56699(5) 0.93780(8) 0.0247(3) Uani 1 1 d . . .

loop_
_atom_site_aniso_label
_atom_site_aniso_U_11
_atom_site_aniso_U_22
_atom_site_aniso_U_33
_atom_site_aniso_U_23
_atom_site_aniso_U_13
_atom_site_aniso_U_12
Ti1 0.0128(4) 0.0202(4) 0.0153(4) -0.0007(3) -0.0015(3) 0.0018(3)
N1 0.0103(16) 0.0206(19) 0.0159(18) 0.0011(14) -0.0024(13) 0.0003(13)
O1 0.0199(16) 0.0246(17) 0.0161(16) 0.0007(12) -0.0019(12) 0.0085(12)
S1 0.0161(5) 0.0183(5) 0.0324(7) -0.0037(5) 0.0038(4) -0.0007(4)
F1 0.036(5) 0.071(7) 0.145(12) -0.024(10) -0.009(9) 0.029(5)
F2 0.126(9) 0.084(7) 0.065(6) 0.040(6) 0.023(6) 0.078(6)
F3 0.073(7) 0.045(7) 0.053(9) -0.006(7) -0.003(7) 0.042(5)
F1' 0.044(6) 0.074(7) 0.092(9) 0.007(7) 0.034(7) 0.030(4)
F2' 0.081(7) 0.060(6) 0.047(5) -0.016(5) -0.037(5) 0.054(5)
F3' 0.049(5) 0.038(6) 0.085(12) -0.008(9) -0.018(9) 0.020(4)
F4 0.0262(15) 0.049(2) 0.0328(17) -0.0078(14) -0.0024(12) 0.0177(13)
F5 0.0284(16) 0.0321(17) 0.0396(18) -0.0063(13) -0.0170(13) -0.0008(12)
F6 0.0307(16) 0.0406(18) 0.0222(15) 0.0077(12) -0.0096(12) 0.0066(13)
C1 0.018(2) 0.018(2) 0.014(2) 0.0001(16) 0.0010(16) 0.0012(16)
C2 0.020(2) 0.024(2) 0.015(2) 0.0004(17) -0.0033(17) 0.0031(17)
C3 0.014(2) 0.017(2) 0.017(2) 0.0038(16) -0.0019(16) -0.0003(15)
C4 0.014(2) 0.021(2) 0.026(2) -0.0021(18) -0.0010(17) 0.0035(16)
C5 0.021(2) 0.023(2) 0.031(3) 0.0023(19) 0.0014(19) 0.0063(18)
C6 0.023(2) 0.032(3) 0.034(3) -0.010(2) 0.014(2) -0.003(2)
C7 0.018(2) 0.022(2) 0.018(2) 0.0027(17) 0.0007(17) 0.0044(17)
C8 0.022(2) 0.029(3) 0.017(2) -0.0020(18) -0.0035(18) 0.0045(18)
C9 0.033(3) 0.031(3) 0.017(2) -0.0016(19) 0.000(2) 0.012(2)
C10 0.025(2) 0.030(3) 0.024(3) 0.005(2) 0.0034(19) 0.012(2)
C11 0.022(2) 0.033(3) 0.019(2) 0.0016(19) -0.0030(19) 0.0061(19)
C12 0.017(2) 0.026(2) 0.019(2) 0.0013(18) -0.0008(17) 0.0007(17)
C13 0.050(4) 0.051(4) 0.034(3) -0.008(3) -0.008(3) 0.031(3)
C14 0.0104(19) 0.024(2) 0.017(2) 0.0005(17) -0.0010(16) 0.0042(16)
C15 0.019(2) 0.019(2) 0.016(2) 0.0014(16) 0.0013(17) 0.0042(16)
C16 0.016(2) 0.023(2) 0.017(2) -0.0028(17) -0.0029(17) -0.0005(17)
C17 0.017(2) 0.022(2) 0.017(2) -0.0033(17) -0.0003(17) 0.0021(16)
C18 0.026(2) 0.019(2) 0.023(2) 0.0047(18) -0.0039(19) 0.0034(18)
C19 0.023(2) 0.021(2) 0.028(3) 0.0014(19) -0.0055(19) -0.0077(18)
C20 0.020(2) 0.027(2) 0.023(2) -0.0025(19) -0.0032(18) 0.0039(18)
Cl1 0.0299(6) 0.0254(6) 0.0201(6) 0.0041(4) 0.0039(4) 0.0012(4)
Cl2 0.0221(6) 0.0656(10) 0.0222(6) -0.0077(6) -0.0060(5) -0.0093(6)
Cl3 0.0173(5) 0.0282(6) 0.0287(6) 0.0074(5) 0.0028(4) 0.0000(4)

loop_
_atom_type_symbol
_atom_type_description
_atom_type_scat_dispersion_real
_atom_type_scat_dispersion_imag
_atom_type_scat_source
C C 0.0033 0.0016 'International Tables Vol C Tables 4.2.6.8 and 6.1.1.4'
H H 0.0000 0.0000 'International Tables Vol C Tables 4.2.6.8 and 6.1.1.4'
N N 0.0061 0.0033 'International Tables Vol C Tables 4.2.6.8 and 6.1.1.4'
O O 0.0106 0.0060 'International Tables Vol C Tables 4.2.6.8 and 6.1.1.4'
F F 0.0171 0.0103 'International Tables Vol C Tables 4.2.6.8 and 6.1.1.4'
S S 0.1246 0.1234 'International Tables Vol C Tables 4.2.6.8 and 6.1.1.4'
Cl Cl 0.1484 0.1585 'International Tables Vol C Tables 4.2.6.8 and 6.1.1.4'
Ti Ti 0.2776 0.4457 'International Tables Vol C Tables 4.2.6.8 and 6.1.1.4'

loop_
_geom_angle_atom_site_label_1
_geom_angle_atom_site_label_2
_geom_angle_atom_site_label_3
_geom_angle
O1 Ti1 N1 83.91(14)
O1 Ti1 Cl2 105.40(11)
N1 Ti1 Cl2 170.31(11)
O1 Ti1 Cl1 96.03(11)
N1 Ti1 Cl1 87.58(11)
Cl2 Ti1 Cl1 93.97(6)
O1 Ti1 Cl3 92.65(11)
N1 Ti1 Cl3 83.55(10)
Cl2 Ti1 Cl3 93.21(6)
Cl1 Ti1 Cl3 166.86(5)
O1 Ti1 S1 163.50(11)
N1 Ti1 S1 80.97(10)
Cl2 Ti1 S1 89.46(6)
Cl1 Ti1 S1 89.91(5)
Cl3 Ti1 S1 79.16(5)
C3 N1 C4 120.6(4)
C3 N1 Ti1 124.1(3)
C4 N1 Ti1 115.1(3)
C1 O1 Ti1 139.3(3)
C6 S1 C5 102.6(2)
C6 S1 Ti1 109.13(18)
C5 S1 Ti1 97.34(15)
O1 C1 C2 120.2(4)
O1 C1 C7 112.6(4)
C2 C1 C7 127.2(4)
C1 C2 C3 124.1(4)
C1 C2 H2 117.9
C3 C2 H2 117.9
N1 C3 C2 123.0(4)
N1 C3 C14 120.2(4)
C2 C3 C14 116.7(4)
N1 C4 C5 111.1(4)
N1 C4 H4A 109.4
C5 C4 H4A 109.4
N1 C4 H4B 109.4
C5 C4 H4B 109.4
H4A C4 H4B 108.0
C4 C5 S1 111.5(3)
C4 C5 H5A 109.3
S1 C5 H5A 109.3
C4 C5 H5B 109.3
S1 C5 H5B 109.3
H5A C5 H5B 108.0
S1 C6 H6A 109.5
S1 C6 H6B 109.5
H6A C6 H6B 109.5
S1 C6 H6C 109.5
H6A C6 H6C 109.5
H6B C6 H6C 109.5
C12 C7 C8 119.5(4)
C12 C7 C1 118.6(4)
C8 C7 C1 121.7(4)
C9 C8 C7 119.4(4)
C9 C8 H8 120.3
C7 C8 H8 120.3
C10 C9 C8 120.4(5)
C10 C9 H9 119.8
C8 C9 H9 119.8
C9 C10 C11 121.0(4)
C9 C10 C13 120.6(5)
C11 C10 C13 118.5(5)
C12 C11 C10 118.7(4)
C12 C11 H11 120.7
C10 C11 H11 120.7
C11 C12 C7 121.0(4)
C11 C12 H12 119.5
C7 C12 H12 119.5
F1 C13 F3' 115.1(15)
F1 C13 F2' 67.1(10)
F3' C13 F2' 112.1(11)
F1 C13 F3 110.1(15)
F3' C13 F3 19.5(16)
F2' C13 F3 129.0(10)
F1 C13 F2 109.0(11)
F3' C13 F2 77.4(12)
F2' C13 F2 46.2(7)
F3 C13 F2 96.8(12)
F1 C13 F1' 32.4(9)
F3' C13 F1' 103.0(14)
F2' C13 F1' 99.5(10)
F3 C13 F1' 89.5(14)
F2 C13 F1' 138.3(9)
F1 C13 C10 119.8(9)
F3' C13 C10 118.2(12)
F2' C13 C10 113.4(6)
F3 C13 C10 110.8(11)
F2 C13 C10 107.8(6)
F1' C13 C10 108.2(7)
C19 C14 C15 119.9(4)
C19 C14 C3 118.1(4)
C15 C14 C3 122.0(4)
C16 C15 C14 119.5(4)
C16 C15 H15 120.3
C14 C15 H15 120.3
C17 C16 C15 119.7(4)
C17 C16 H16 120.2
C15 C16 H16 120.2
C16 C17 C18 121.1(4)
C16 C17 C20 121.3(4)
C18 C17 C20 117.4(4)
C19 C18 C17 118.5(4)
C19 C18 H18 120.7
C17 C18 H18 120.7
C14 C19 C18 121.0(4)
C14 C19 H19 119.5
C18 C19 H19 119.5
F6 C20 F5 106.5(4)
F6 C20 F4 105.8(4)
F5 C20 F4 106.3(4)
F6 C20 C17 112.8(4)
F5 C20 C17 113.4(4)
F4 C20 C17 111.6(4)

loop_
_geom_bond_atom_site_label_1
_geom_bond_atom_site_label_2
_geom_bond_distance
Ti1 O1 1.814(3)
Ti1 N1 2.143(4)
Ti1 Cl2 2.2580(14)
Ti1 Cl1 2.3070(14)
Ti1 Cl3 2.3417(14)
Ti1 S1 2.5567(14)
N1 C3 1.311(6)
N1 C4 1.482(5)
O1 C1 1.323(5)
S1 C6 1.796(5)
S1 C5 1.818(5)
F1 C13 1.161(16)
F2 C13 1.403(12)
F3 C13 1.38(3)
F1' C13 1.449(15)
F2' C13 1.307(10)
F3' C13 1.24(3)
F4 C20 1.345(5)
F5 C20 1.342(6)
F6 C20 1.341(6)
C1 C2 1.354(6)
C1 C7 1.481(6)
C2 C3 1.449(6)
C2 H2 0.9500
C3 C14 1.494(6)
C4 C5 1.520(6)
C4 H4A 0.9900
C4 H4B 0.9900
C5 H5A 0.9900
C5 H5B 0.9900
C6 H6A 0.9800
C6 H6B 0.9800
C6 H6C 0.9800
C7 C12 1.393(6)
C7 C8 1.399(7)
C8 C9 1.392(7)
C8 H8 0.9500
C9 C10 1.371(7)
C9 H9 0.9500
C10 C11 1.399(7)
C10 C13 1.492(7)
C11 C12 1.381(6)
C11 H11 0.9500
C12 H12 0.9500
C14 C19 1.380(6)
C14 C15 1.395(6)
C15 C16 1.391(6)
C15 H15 0.9500
C16 C17 1.380(6)
C16 H16 0.9500
C17 C18 1.391(6)
C17 C20 1.491(6)
C18 C19 1.386(6)
C18 H18 0.9500
C19 H19 0.9500
